data_4021986
loop_
_publ_author_name
'Bartolo Gabriele'
'Giuseppe Salerno'
'Lucia Veltri'
'Raffaella Mancuso'
'Zhiyu Li'
'Alessandra Crispini'
'Anna Bellusci'

_publ_contact_author_address
;
Dipartimento di Scienze Farmaceutiche
Universit\'a della Calabria
87030 Arcavacata di Rende (CS)
Italy
;
_publ_contact_author_email b.gabriele@unical.it
_publ_contact_author_fax 0984492044
_publ_contact_author_name 'Gabriele, Bartolo'
_publ_contact_author_phone 0984492813
_publ_section_title
;
 A New Synthesis of 2,3-Dihydrobenzo[1,4]dioxine and
 3,4-Dihydro-2H-benzo[1,4]oxazine Derivatives by Tandem
 Palladium-Catalyzed Oxidative Aminocarbonylation-Cyclization
 of 2-Prop-2-ynyloxyphenols and 2-Prop-2-ynyloxyanilines
;
_journal_name_full 'Journal of Organic Chemistry'
_journal_page_first 7895
_journal_page_last 7898
_journal_paper_doi 10.1021/jo061229l
_journal_volume 71
_journal_year 2006
_chemical_formula_moiety 'C14 H17 N O3'
_chemical_formula_sum 'C14 H17 N O3'
_chemical_formula_weight 247.29
_chemical_name_systematic
;
(Z)-2-benzo[1,4]dioxin-2-ylidene-N,N-diethylacetamide 
;
_space_group_IT_number 86
_symmetry_cell_setting tetragonal
_symmetry_space_group_name_Hall '-P 4bc'
_symmetry_space_group_name_H-M 'P 42/n :2'
_atom_sites_solution_hydrogens geom
_atom_sites_solution_primary direct
_atom_sites_solution_secondary difmap
_audit_creation_method SHELXL-97
_cell_angle_alpha 90.00
_cell_angle_beta 90.00
_cell_angle_gamma 90.00
_cell_formula_units_Z 8
_cell_length_a 20.0396(9)
_cell_length_b 20.0396(9)
_cell_length_c 6.5949(4)
_cell_measurement_reflns_used 7848
_cell_measurement_temperature 298
_cell_measurement_theta_max 20.03
_cell_measurement_theta_min 2.88
_cell_volume 2648.4(2)
_computing_cell_refinement 'Bruker SMART'
_computing_data_collection 'Bruker SMART'
_computing_data_reduction 'Bruker SAINT'
_computing_molecular_graphics 'Bruker SHELXTL'
_computing_publication_material 'Bruker SHELXTL'
_computing_structure_refinement 'Bruker SHELXTL'
_computing_structure_solution 'Bruker SHELXTL'
_diffrn_ambient_temperature 298
_diffrn_measured_fraction_theta_full 0.997
_diffrn_measured_fraction_theta_max 0.997
_diffrn_measurement_device_type 'CCD area detector'
_diffrn_measurement_method 'phi and omega scans'
_diffrn_radiation_monochromator graphite
_diffrn_radiation_source 'sealed tube'
_diffrn_radiation_type MoK\a
_diffrn_radiation_wavelength 0.71073
_diffrn_reflns_av_R_equivalents 0.0458
_diffrn_reflns_av_sigmaI/netI 0.0251
_diffrn_reflns_limit_h_max 23
_diffrn_reflns_limit_h_min -23
_diffrn_reflns_limit_k_max 23
_diffrn_reflns_limit_k_min -23
_diffrn_reflns_limit_l_max 7
_diffrn_reflns_limit_l_min -7
_diffrn_reflns_number 50754
_diffrn_reflns_theta_full 25.15
_diffrn_reflns_theta_max 25.15
_diffrn_reflns_theta_min 1.44
_exptl_absorpt_coefficient_mu 0.087
_exptl_absorpt_correction_type sphere
_exptl_absorpt_process_details SADABS
_exptl_crystal_colour yellow
_exptl_crystal_density_diffrn 1.240
_exptl_crystal_density_method 'not measured'
_exptl_crystal_description lamellar
_exptl_crystal_F_000 1056
_exptl_crystal_size_max 0.58
_exptl_crystal_size_mid 0.18
_exptl_crystal_size_min 0.12
_refine_diff_density_max 0.370
_refine_diff_density_min -0.337
_refine_diff_density_rms 0.044
_refine_ls_extinction_method none
_refine_ls_goodness_of_fit_ref 1.069
_refine_ls_hydrogen_treatment constr
_refine_ls_matrix_type full
_refine_ls_number_parameters 163
_refine_ls_number_reflns 2366
_refine_ls_number_restraints 0
_refine_ls_restrained_S_all 1.069
_refine_ls_R_factor_all 0.0795
_refine_ls_R_factor_gt 0.0551
_refine_ls_shift/su_max 0.000
_refine_ls_shift/su_mean 0.000
_refine_ls_structure_factor_coef Fsqd
_refine_ls_weighting_details 'calc w=1/[\s^2^(Fo^2^)+(0.1080P)^2^+0.9987P] where P=(Fo^2^+2Fc^2^)/3'
_refine_ls_weighting_scheme calc
_refine_ls_wR_factor_gt 0.1668
_refine_ls_wR_factor_ref 0.1989
_reflns_number_gt 1676
_reflns_number_total 2366
_reflns_threshold_expression >2sigma(I)
_cod_data_source_file jo061229lsi20060614_013742.cif
_cod_depositor_comments
;
The following automatic conversions were performed:
'_symmetry_cell_setting' value 'Tetragonal' changed to 'tetragonal'
according to '/home/saulius/struct/CIF-dictionaries/cif_core.dic'
dictionary named 'cif_core.dic' version 2.4.1 from 2010-06-29.

Automatic conversion script
Id: cif_fix_enum 1527 2010-12-29 10:47:43Z saulius 
;
_cod_original_sg_symbol_H-M 'P 42/n'
_cod_database_code 4021986

loop_
_symmetry_equiv_pos_as_xyz
'x, y, z'
'-x+1/2, -y+1/2, z'
'-y, x+1/2, z+1/2'
'y+1/2, -x, z+1/2'
'-x, -y, -z'
'x-1/2, y-1/2, -z'
'y, -x-1/2, -z-1/2'
'-y-1/2, x, -z-1/2'

loop_
_atom_site_label
_atom_site_type_symbol
_atom_site_fract_x
_atom_site_fract_y
_atom_site_fract_z
_atom_site_U_iso_or_equiv
_atom_site_adp_type
_atom_site_occupancy
_atom_site_symmetry_multiplicity
_atom_site_calc_flag
_atom_site_refinement_flags
N1 N 0.57068(12) 0.69950(10) 0.1643(3) 0.0662(7) Uani 1 1 d .
O1 O 0.62050(9) 0.45270(9) -0.3134(3) 0.0645(6) Uani 1 1 d .
O2 O 0.58540(9) 0.48998(8) 0.0812(2) 0.0584(5) Uani 1 1 d .
O3 O 0.57532(13) 0.60061(9) 0.3171(3) 0.0838(7) Uani 1 1 d .
C1 C 0.60414(14) 0.38014(12) 0.1890(4) 0.0650(7) Uani 1 1 d .
H1A H 0.5916 0.3931 0.3189 0.078 Uiso 1 1 calc R
C2 C 0.62453(17) 0.31526(14) 0.1527(5) 0.0767(9) Uani 1 1 d .
H2A H 0.6253 0.2842 0.2576 0.092 Uiso 1 1 calc R
C3 C 0.64363(16) 0.29704(14) -0.0395(5) 0.0809(9) Uani 1 1 d .
H3A H 0.6580 0.2537 -0.0642 0.097 Uiso 1 1 calc R
C4 C 0.64155(14) 0.34270(14) -0.1963(5) 0.0697(8) Uani 1 1 d .
H4A H 0.6541 0.3299 -0.3264 0.084 Uiso 1 1 calc R
C5 C 0.62094(12) 0.40700(12) -0.1600(4) 0.0536(6) Uani 1 1 d .
C6 C 0.60257(11) 0.42498(11) 0.0335(4) 0.0507(6) Uani 1 1 d .
C7 C 0.57047(13) 0.50306(13) -0.2797(4) 0.0598(7) Uani 1 1 d .
H7A H 0.5265 0.4832 -0.2915 0.072 Uiso 1 1 calc R
H7B H 0.5744 0.5374 -0.3827 0.072 Uiso 1 1 calc R
C8 C 0.57773(11) 0.53401(12) -0.0747(4) 0.0504(6) Uani 1 1 d .
C9 C 0.57328(12) 0.59946(11) -0.0403(4) 0.0544(6) Uani 1 1 d .
H9A H 0.5696 0.6270 -0.1532 0.065 Uiso 1 1 calc R
C10 C 0.57358(12) 0.63210(12) 0.1587(4) 0.0541(6) Uani 1 1 d .
C11 C 0.5626(2) 0.74286(16) -0.0119(6) 0.1077(14) Uani 1 1 d .
H11A H 0.5361 0.7815 0.0257 0.129 Uiso 1 1 calc R
H11B H 0.5389 0.7190 -0.1176 0.129 Uiso 1 1 calc R
C12 C 0.6282(3) 0.7653(2) -0.0904(8) 0.157(2) Uani 1 1 d .
H12A H 0.6215 0.7942 -0.2046 0.235 Uiso 1 1 calc R
H12B H 0.6539 0.7272 -0.1316 0.235 Uiso 1 1 calc R
H12C H 0.6517 0.7889 0.0141 0.235 Uiso 1 1 calc R
C13 C 0.56954(15) 0.73268(13) 0.3626(4) 0.0710(8) Uani 1 1 d .
H13A H 0.5891 0.7768 0.3500 0.085 Uiso 1 1 calc R
H13B H 0.5964 0.7073 0.4577 0.085 Uiso 1 1 calc R
C14 C 0.50027(17) 0.73892(18) 0.4429(6) 0.0998(12) Uani 1 1 d .
H14A H 0.5014 0.7606 0.5726 0.150 Uiso 1 1 calc R
H14B H 0.4810 0.6953 0.4573 0.150 Uiso 1 1 calc R
H14C H 0.4738 0.7648 0.3505 0.150 Uiso 1 1 calc R

loop_
_atom_site_aniso_label
_atom_site_aniso_U_11
_atom_site_aniso_U_22
_atom_site_aniso_U_33
_atom_site_aniso_U_23
_atom_site_aniso_U_13
_atom_site_aniso_U_12
N1 0.0939(17) 0.0475(12) 0.0571(14) 0.0064(10) 0.0044(11) -0.0036(10)
O1 0.0762(12) 0.0699(12) 0.0475(11) 0.0000(8) 0.0129(8) -0.0017(9)
O2 0.0844(12) 0.0472(9) 0.0437(10) 0.0035(7) 0.0050(8) 0.0035(8)
O3 0.147(2) 0.0535(11) 0.0509(12) 0.0084(9) -0.0069(11) 0.0025(11)
C1 0.0857(19) 0.0534(15) 0.0560(16) 0.0004(12) 0.0039(13) 0.0031(12)
C2 0.103(2) 0.0563(16) 0.071(2) 0.0047(14) -0.0004(17) 0.0064(15)
C3 0.095(2) 0.0544(16) 0.093(2) -0.0072(16) 0.0076(19) 0.0117(14)
C4 0.0709(17) 0.0701(18) 0.0683(18) -0.0162(15) 0.0119(14) -0.0008(13)
C5 0.0517(13) 0.0567(14) 0.0524(15) -0.0021(12) 0.0049(11) -0.0057(10)
C6 0.0571(14) 0.0438(12) 0.0511(14) -0.0014(11) 0.0010(11) -0.0019(10)
C7 0.0696(16) 0.0636(16) 0.0462(14) 0.0053(12) 0.0005(12) -0.0043(12)
C8 0.0514(13) 0.0560(14) 0.0439(13) 0.0080(11) 0.0026(10) -0.0048(10)
C9 0.0626(15) 0.0535(14) 0.0470(14) 0.0105(11) -0.0015(11) -0.0025(11)
C10 0.0604(14) 0.0494(14) 0.0525(15) 0.0074(12) -0.0012(11) -0.0019(11)
C11 0.190(4) 0.0544(17) 0.079(2) 0.0114(16) 0.008(3) 0.005(2)
C12 0.245(6) 0.106(3) 0.119(4) -0.008(3) 0.067(4) -0.074(4)
C13 0.093(2) 0.0531(15) 0.0669(19) -0.0038(13) 0.0012(15) -0.0035(13)
C14 0.100(3) 0.105(3) 0.095(3) -0.024(2) 0.006(2) 0.0186(19)

loop_
_atom_type_symbol
_atom_type_description
_atom_type_scat_dispersion_real
_atom_type_scat_dispersion_imag
_atom_type_scat_source
C C 0.0033 0.0016 'International Tables Vol C Tables 4.2.6.8 and 6.1.1.4'
H H 0.0000 0.0000 'International Tables Vol C Tables 4.2.6.8 and 6.1.1.4'
N N 0.0061 0.0033 'International Tables Vol C Tables 4.2.6.8 and 6.1.1.4'
O O 0.0106 0.0060 'International Tables Vol C Tables 4.2.6.8 and 6.1.1.4'

loop_
_geom_angle_atom_site_label_1
_geom_angle_atom_site_label_2
_geom_angle_atom_site_label_3
_geom_angle
C10 N1 C11 125.3(2)
C10 N1 C13 118.5(2)
C11 N1 C13 116.0(2)
C5 O1 C7 111.11(18)
C8 O2 C6 117.76(18)
C6 C1 C2 119.7(3)
C3 C2 C1 119.4(3)
C2 C3 C4 120.4(3)
C5 C4 C3 120.0(3)
O1 C5 C4 120.1(2)
O1 C5 C6 120.7(2)
C4 C5 C6 119.2(2)
C1 C6 C5 121.2(2)
C1 C6 O2 117.1(2)
C5 C6 O2 121.6(2)
O1 C7 C8 111.3(2)
C9 C8 O2 121.0(2)
C9 C8 C7 123.8(2)
O2 C8 C7 115.1(2)
C8 C9 C10 126.2(2)
O3 C10 N1 119.6(2)
O3 C10 C9 122.4(2)
N1 C10 C9 118.0(2)
N1 C11 C12 111.1(4)
N1 C13 C14 111.7(3)

loop_
_geom_bond_atom_site_label_1
_geom_bond_atom_site_label_2
_geom_bond_distance
N1 C10 1.353(3)
N1 C11 1.460(4)
N1 C13 1.467(3)
O1 C5 1.365(3)
O1 C7 1.440(3)
O2 C8 1.364(3)
O2 C6 1.384(3)
O3 C10 1.221(3)
C1 C6 1.364(3)
C1 C2 1.384(4)
C2 C3 1.374(4)
C3 C4 1.381(4)
C4 C5 1.374(4)
C5 C6 1.376(3)
C7 C8 1.494(3)
C8 C9 1.334(3)
C9 C10 1.466(3)
C11 C12 1.482(6)
C13 C14 1.491(4)

loop_
_geom_torsion_atom_site_label_1
_geom_torsion_atom_site_label_2
_geom_torsion_atom_site_label_3
_geom_torsion_atom_site_label_4
_geom_torsion
C6 C1 C2 C3 0.7(5)
C1 C2 C3 C4 -1.0(5)
C2 C3 C4 C5 0.7(5)
C7 O1 C5 C4 152.0(2)
C7 O1 C5 C6 -29.7(3)
C3 C4 C5 O1 178.3(3)
C3 C4 C5 C6 0.0(4)
C2 C1 C6 C5 0.0(4)
C2 C1 C6 O2 -176.4(2)
O1 C5 C6 C1 -178.6(2)
C4 C5 C6 C1 -0.3(4)
O1 C5 C6 O2 -2.3(4)
C4 C5 C6 O2 175.9(2)
C8 O2 C6 C1 -174.2(2)
C8 O2 C6 C5 9.4(3)
C5 O1 C7 C8 53.0(3)
C6 O2 C8 C9 -167.7(2)
C6 O2 C8 C7 16.1(3)
O1 C7 C8 C9 136.3(2)
O1 C7 C8 O2 -47.6(3)
O2 C8 C9 C10 -2.1(4)
C7 C8 C9 C10 173.8(2)
C11 N1 C10 O3 -174.4(3)
C13 N1 C10 O3 -0.2(4)
C11 N1 C10 C9 4.5(4)
C13 N1 C10 C9 178.7(2)
C8 C9 C10 O3 -3.1(4)
C8 C9 C10 N1 178.0(2)
C10 N1 C11 C12 -93.5(4)
C13 N1 C11 C12 92.1(4)
C10 N1 C13 C14 -87.0(3)
C11 N1 C13 C14 87.8(3)

loop_
_cod_related_entry_id
_cod_related_entry_database
_cod_related_entry_code
1 ChemSpider 17248102
